data_4067194
loop_
_publ_author_name
'Sunada, Yusuke'
'Imaoka, Tsuyoshi'
'Nagashima, Hideo'

_publ_section_title
;
 Half-Sandwich (\h6-Arene)iron(II) Dinitrogen Complexes Bearing a
 Disilaferracycle Skeleton as a Precursor for Double Silylation of
 Ethylene and Alkynes
;
_journal_issue 23
_journal_name_full Organometallics
_journal_page_first 6157
_journal_paper_doi 10.1021/om100889w
_journal_volume 29
_journal_year 2010
_chemical_absolute_configuration 'CHOOSE rm ad rmad syn or unk'
_chemical_formula_moiety 'C16 H24 Fe Si2 '
_chemical_formula_sum 'C16 H24 Fe Si2'
_chemical_formula_weight 328.38
_space_group_IT_number 19
_symmetry_cell_setting orthorhombic
_symmetry_Int_Tables_number 19
_symmetry_space_group_name_Hall 'P 2ac 2ab'
_symmetry_space_group_name_H-M 'P 21 21 21'
_cell_angle_alpha 90.0000
_cell_angle_beta 90.0000
_cell_angle_gamma 90.0000
_cell_formula_units_Z 4
_cell_length_a 7.5376(8)
_cell_length_b 12.8337(13)
_cell_length_c 17.2964(18)
_cell_measurement_reflns_used 5592
_cell_measurement_temperature 123.1
_cell_measurement_theta_max 27.5
_cell_measurement_theta_min 3.1
_cell_volume 1673.2(3)
_computing_cell_refinement CrystalClear
_computing_data_collection CrystalClear
_computing_data_reduction CrystalStructure
_computing_publication_material 'CrystalStructure 3.8'
_computing_structure_refinement CRYSTALS
_computing_structure_solution SIR97
_diffrn_ambient_temperature 123
_diffrn_detector_area_resol_mean 7.31
_diffrn_measured_fraction_theta_full 0.997
_diffrn_measured_fraction_theta_max 0.997
_diffrn_measurement_device_type 'Rigaku Saturn'
_diffrn_measurement_method \w
_diffrn_radiation_type 'Mo K\a'
_diffrn_radiation_wavelength 0.71070
_diffrn_reflns_av_R_equivalents 0.040
_diffrn_reflns_limit_h_max 9
_diffrn_reflns_limit_h_min -9
_diffrn_reflns_limit_k_max 16
_diffrn_reflns_limit_k_min -16
_diffrn_reflns_limit_l_max 22
_diffrn_reflns_limit_l_min -18
_diffrn_reflns_number 13589
_diffrn_reflns_theta_full 27.48
_diffrn_reflns_theta_max 27.48
_exptl_absorpt_coefficient_mu 1.029
_exptl_absorpt_correction_T_max 0.980
_exptl_absorpt_correction_T_min 0.883
_exptl_absorpt_correction_type multi-scan
_exptl_absorpt_process_details 'Jacobson, R. (1998) Private communication'
_exptl_crystal_colour yellow
_exptl_crystal_density_diffrn 1.304
_exptl_crystal_density_method 'not measured'
_exptl_crystal_description plate
_exptl_crystal_F_000 696.00
_exptl_crystal_size_max 0.12
_exptl_crystal_size_mid 0.03
_exptl_crystal_size_min 0.02
_refine_diff_density_max 0.80
_refine_diff_density_min -0.42
_refine_ls_abs_structure_details 'Flack, H. D. (1983), Acta Cryst. A39, 876-881.  1633 Friedel Pairs'
_refine_ls_abs_structure_Flack 0.004(11)
_refine_ls_extinction_method none
_refine_ls_goodness_of_fit_ref 1.037
_refine_ls_hydrogen_treatment mixed
_refine_ls_number_parameters 203
_refine_ls_number_reflns 3829
_refine_ls_R_factor_gt 0.0252
_refine_ls_shift/su_max 0.0000
_refine_ls_structure_factor_coef Fsqd
_refine_ls_weighting_details 'w = 1/[0.0001Fo^2^ + 1.0000\s(Fo^2^)]/(4Fo^2^)'
_refine_ls_weighting_scheme calc
_refine_ls_wR_factor_ref 0.0689
_reflns_number_gt 3619
_reflns_number_total 3829
_reflns_threshold_expression F^2^>2.0\s(F^2^)
_cod_data_source_file om100889w_si_002.cif
_cod_data_source_block '_(C6H6)Fe(Si)2(H)2'
_cod_original_formula_sum 'C16 H24 Fe Si2 '
_cod_database_code 4067194

loop_
_symmetry_equiv_pos_site_id
_symmetry_equiv_pos_as_xyz
1 +X,+Y,+Z
2 1/2+X,1/2-Y,-Z
3 -X,1/2+Y,1/2-Z
4 1/2-X,-Y,1/2+Z

loop_
_atom_site_label
_atom_site_type_symbol
_atom_site_fract_x
_atom_site_fract_y
_atom_site_fract_z
_atom_site_U_iso_or_equiv
_atom_site_adp_type
_atom_site_occupancy
_atom_site_symmetry_multiplicity
_atom_site_calc_flag
_atom_site_refinement_flags
Fe(1) Fe 0.66625(3) 0.08897(2) 0.907450(10) 0.01487(5) Uani 1.00 1 d .
Si(1) Si 0.50717(7) -0.05640(4) 0.93932(3) 0.01586(10) Uani 1.00 1 d .
Si(2) Si 0.50046(7) 0.10402(4) 0.79681(3) 0.01805(11) Uani 1.00 1 d .
C(1) C 0.9048(3) 0.1563(2) 0.87342(15) 0.0411(6) Uani 1.00 1 d .
C(2) C 0.7910(3) 0.23402(18) 0.89529(17) 0.0418(6) Uani 1.00 1 d .
C(3) C 0.7069(3) 0.23066(18) 0.96497(17) 0.0429(6) Uani 1.00 1 d .
C(4) C 0.7323(3) 0.1478(2) 1.01515(14) 0.0462(7) Uani 1.00 1 d .
C(5) C 0.8526(3) 0.0677(2) 0.99452(17) 0.0498(7) Uani 1.00 1 d .
C(6) C 0.9402(3) 0.0733(2) 0.92245(18) 0.0451(7) Uani 1.00 1 d .
C(7) C 0.3308(2) -0.07389(13) 0.86280(10) 0.0168(3) Uani 1.00 1 d .
C(8) C 0.2048(2) -0.15387(15) 0.86534(12) 0.0255(4) Uani 1.00 1 d .
C(9) C 0.0722(2) -0.16195(19) 0.81019(13) 0.0297(5) Uani 1.00 1 d .
C(10) C 0.0639(2) -0.08959(19) 0.75047(13) 0.0326(5) Uani 1.00 1 d .
C(11) C 0.1898(3) -0.01127(17) 0.74579(11) 0.0281(5) Uani 1.00 1 d .
C(12) C 0.3245(2) -0.00135(13) 0.80128(10) 0.0181(3) Uani 1.00 1 d .
C(13) C 0.6394(3) -0.18122(15) 0.94336(13) 0.0288(5) Uani 1.00 1 d .
C(14) C 0.3947(3) -0.04869(18) 1.03657(11) 0.0286(5) Uani 1.00 1 d .
C(15) C 0.6229(3) 0.08293(17) 0.70282(11) 0.0297(5) Uani 1.00 1 d .
C(16) C 0.3867(3) 0.23413(17) 0.78549(13) 0.0314(5) Uani 1.00 1 d .
H(1) H 0.657(3) 0.001(2) 0.8528(15) 0.049(7) Uiso 1.00 1 c .
H(2) H 0.472(3) 0.1024(18) 0.9142(14) 0.037(6) Uiso 1.00 1 c .
H(3) H 0.9397 0.1518 0.8208 0.050 Uiso 1.00 1 c R
H(4) H 0.7487 0.2810 0.8570 0.050 Uiso 1.00 1 c R
H(5) H 0.6084 0.2753 0.9735 0.051 Uiso 1.00 1 c R
H(6) H 0.6545 0.1377 1.0577 0.056 Uiso 1.00 1 c R
H(7) H 0.8546 0.0043 1.0229 0.060 Uiso 1.00 1 c R
H(8) H 0.9989 0.0135 0.9026 0.054 Uiso 1.00 1 c R
H(9) H 0.2099 -0.2037 0.9059 0.031 Uiso 1.00 1 c R
H(10) H -0.0127 -0.2166 0.8131 0.036 Uiso 1.00 1 c R
H(11) H -0.0279 -0.0939 0.7130 0.039 Uiso 1.00 1 c R
H(12) H 0.1850 0.0367 0.7040 0.034 Uiso 1.00 1 c R
H(13) H 0.7398 -0.1716 0.9758 0.035 Uiso 1.00 1 c R
H(14) H 0.5673 -0.2355 0.9636 0.035 Uiso 1.00 1 c R
H(15) H 0.6778 -0.1993 0.8928 0.035 Uiso 1.00 1 c R
H(16) H 0.4820 -0.0445 1.0761 0.034 Uiso 1.00 1 c R
H(17) H 0.3239 -0.1091 1.0443 0.035 Uiso 1.00 1 c R
H(18) H 0.3215 0.0116 1.0383 0.034 Uiso 1.00 1 c R
H(19) H 0.7246 0.1266 0.7013 0.036 Uiso 1.00 1 c R
H(20) H 0.6587 0.0121 0.6992 0.036 Uiso 1.00 1 c R
H(21) H 0.5471 0.0994 0.6607 0.036 Uiso 1.00 1 c R
H(22) H 0.4701 0.2854 0.7698 0.038 Uiso 1.00 1 c R
H(23) H 0.3345 0.2542 0.8332 0.038 Uiso 1.00 1 c R
H(24) H 0.2969 0.2277 0.7472 0.038 Uiso 1.00 1 c R

loop_
_atom_site_aniso_label
_atom_site_aniso_U_11
_atom_site_aniso_U_22
_atom_site_aniso_U_33
_atom_site_aniso_U_12
_atom_site_aniso_U_13
_atom_site_aniso_U_23
Fe(1) 0.01419(12) 0.01484(12) 0.01558(12) 0.00028(10) 0.00089(10) -0.00120(9)
Si(1) 0.0182(2) 0.0159(2) 0.0134(2) -0.0008(2) -0.0010(2) 0.00098(16)
Si(2) 0.0216(2) 0.0183(2) 0.0142(2) 0.0033(2) 0.0008(2) 0.00225(17)
C(1) 0.0282(11) 0.0616(16) 0.0334(12) -0.0236(12) 0.0088(9) -0.0116(11)
C(2) 0.0369(12) 0.0273(10) 0.0612(16) -0.0154(9) -0.0115(11) 0.0105(10)
C(3) 0.0239(11) 0.0273(10) 0.0776(18) -0.0024(9) 0.0010(11) -0.0290(11)
C(4) 0.0384(12) 0.0767(19) 0.0236(11) -0.0313(13) 0.0050(9) -0.0181(11)
C(5) 0.0539(16) 0.0377(12) 0.0578(16) -0.0227(12) -0.0424(14) 0.0202(11)
C(6) 0.0201(10) 0.0394(13) 0.0756(19) 0.0089(9) -0.0152(11) -0.0349(13)
C(7) 0.0140(7) 0.0185(7) 0.0179(7) 0.0010(7) 0.0023(7) -0.0043(6)
C(8) 0.0255(10) 0.0243(9) 0.0268(10) -0.0028(8) 0.0032(8) -0.0073(7)
C(9) 0.0189(9) 0.0322(11) 0.0381(11) -0.0050(8) 0.0019(8) -0.0175(9)
C(10) 0.0219(9) 0.0432(12) 0.0327(11) 0.0066(9) -0.0112(8) -0.0164(10)
C(11) 0.0301(11) 0.0323(10) 0.0219(9) 0.0084(9) -0.0080(8) -0.0055(7)
C(12) 0.0180(8) 0.0209(7) 0.0155(7) 0.0062(8) -0.0004(7) -0.0031(6)
C(13) 0.0344(12) 0.0200(8) 0.0321(10) 0.0038(8) -0.0054(9) 0.0033(7)
C(14) 0.0372(11) 0.0315(10) 0.0172(8) -0.0120(9) 0.0071(8) -0.0011(7)
C(15) 0.0381(11) 0.0338(10) 0.0172(8) 0.0032(9) 0.0068(8) 0.0013(8)
C(16) 0.0407(12) 0.0266(10) 0.0270(10) 0.0086(9) -0.0019(9) 0.0060(8)

loop_
_atom_type_symbol
_atom_type_description
_atom_type_scat_dispersion_real
_atom_type_scat_dispersion_imag
_atom_type_scat_source
C C 0.003 0.002
;
International Tables for Crystallography
(1992, Vol. C, Tables 4.2.6.8 and 6.1.1.4)
;
H H 0.000 0.000
;
International Tables for Crystallography
(1992, Vol. C, Table 6.1.1.4)
;
Fe Fe 0.346 0.844
;
International Tables for Crystallography
(1992, Vol. C, Tables 4.2.6.8 and 6.1.1.4)
;
Si Si 0.082 0.070
;
International Tables for Crystallography
(1992, Vol. C, Tables 4.2.6.8 and 6.1.1.4)
;

loop_
_geom_angle_atom_site_label_1
_geom_angle_atom_site_label_2
_geom_angle_atom_site_label_3
_geom_angle
_geom_angle_publ_flag
Si(1) Fe(1) Si(2) 89.09(2) yes
Si(1) Fe(1) C(1) 149.44(8) yes
Si(1) Fe(1) C(2) 169.94(7) yes
Si(1) Fe(1) C(3) 132.13(7) yes
Si(1) Fe(1) C(4) 101.93(8) yes
Si(1) Fe(1) C(5) 94.16(7) yes
Si(1) Fe(1) C(6) 114.19(7) yes
Si(2) Fe(1) C(1) 101.53(7) yes
Si(2) Fe(1) C(2) 94.93(7) yes
Si(2) Fe(1) C(3) 113.75(7) yes
Si(2) Fe(1) C(4) 148.31(8) yes
Si(2) Fe(1) C(5) 169.83(8) yes
Si(2) Fe(1) C(6) 130.52(8) yes
C(1) Fe(1) C(2) 38.26(10) yes
C(1) Fe(1) C(3) 69.35(10) yes
C(1) Fe(1) C(4) 83.98(10) yes
C(1) Fe(1) C(5) 71.06(10) yes
C(1) Fe(1) C(6) 38.86(10) yes
C(2) Fe(1) C(3) 37.93(10) yes
C(2) Fe(1) C(4) 70.04(11) yes
C(2) Fe(1) C(5) 83.47(10) yes
C(2) Fe(1) C(6) 69.80(10) yes
C(3) Fe(1) C(4) 38.86(11) yes
C(3) Fe(1) C(5) 70.79(9) yes
C(3) Fe(1) C(6) 83.10(9) yes
C(4) Fe(1) C(5) 39.93(11) yes
C(4) Fe(1) C(6) 71.69(11) yes
C(5) Fe(1) C(6) 39.62(11) yes
Fe(1) Si(1) C(7) 107.29(5) yes
Fe(1) Si(1) C(13) 115.12(7) yes
Fe(1) Si(1) C(14) 114.09(7) yes
C(7) Si(1) C(13) 107.26(8) yes
C(7) Si(1) C(14) 108.34(9) yes
C(13) Si(1) C(14) 104.41(10) yes
Fe(1) Si(2) C(12) 106.68(5) yes
Fe(1) Si(2) C(15) 116.09(7) yes
Fe(1) Si(2) C(16) 114.12(7) yes
C(12) Si(2) C(15) 105.94(8) yes
C(12) Si(2) C(16) 108.51(9) yes
C(15) Si(2) C(16) 105.04(9) yes
Fe(1) C(1) C(2) 71.52(14) yes
Fe(1) C(1) C(6) 71.01(14) yes
C(2) C(1) C(6) 120.7(2) yes
Fe(1) C(2) C(1) 70.22(14) yes
Fe(1) C(2) C(3) 71.00(14) yes
C(1) C(2) C(3) 120.9(2) yes
Fe(1) C(3) C(2) 71.07(14) yes
Fe(1) C(3) C(4) 69.61(14) yes
C(2) C(3) C(4) 120.9(2) yes
Fe(1) C(4) C(3) 71.53(15) yes
Fe(1) C(4) C(5) 70.29(16) yes
C(3) C(4) C(5) 119.2(2) yes
Fe(1) C(5) C(4) 69.78(15) yes
Fe(1) C(5) C(6) 70.71(15) yes
C(4) C(5) C(6) 119.0(2) yes
Fe(1) C(6) C(1) 70.13(14) yes
Fe(1) C(6) C(5) 69.68(15) yes
C(1) C(6) C(5) 119.3(2) yes
Si(1) C(7) C(8) 122.88(13) yes
Si(1) C(7) C(12) 118.18(13) yes
C(8) C(7) C(12) 118.93(16) yes
C(7) C(8) C(9) 121.54(18) yes
C(8) C(9) C(10) 119.6(2) yes
C(9) C(10) C(11) 119.86(19) yes
C(10) C(11) C(12) 121.45(18) yes
Si(2) C(12) C(7) 118.47(13) yes
Si(2) C(12) C(11) 122.90(13) yes
C(7) C(12) C(11) 118.62(16) yes
Si(1) Fe(1) H(1) 60.3(11) no
Si(1) Fe(1) H(2) 63.7(9) no
Si(2) Fe(1) H(1) 60.2(11) no
Si(2) Fe(1) H(2) 61.1(9) no
C(1) Fe(1) H(1) 100.3(11) no
C(1) Fe(1) H(2) 146.1(9) no
C(2) Fe(1) H(1) 129.6(11) no
C(2) Fe(1) H(2) 110.4(9) no
C(3) Fe(1) H(1) 167.5(11) no
C(3) Fe(1) H(2) 90.4(9) no
C(4) Fe(1) H(1) 150.2(11) no
C(4) Fe(1) H(2) 97.2(9) no
C(5) Fe(1) H(1) 113.4(11) no
C(5) Fe(1) H(2) 128.9(9) no
C(6) Fe(1) H(1) 93.1(11) no
C(6) Fe(1) H(2) 168.3(9) no
H(1) Fe(1) H(2) 95.3(14) no
Fe(1) C(1) H(3) 119.1 no
C(2) C(1) H(3) 118.9 no
C(6) C(1) H(3) 119.1 no
Fe(1) C(2) H(4) 118.9 no
C(1) C(2) H(4) 118.7 no
C(3) C(2) H(4) 118.7 no
Fe(1) C(3) H(5) 118.9 no
C(2) C(3) H(5) 118.8 no
C(4) C(3) H(5) 118.3 no
Fe(1) C(4) H(6) 119.9 no
C(3) C(4) H(6) 120.3 no
C(5) C(4) H(6) 119.4 no
Fe(1) C(5) H(7) 119.8 no
C(4) C(5) H(7) 120.1 no
C(6) C(5) H(7) 119.5 no
Fe(1) C(6) H(8) 119.5 no
C(1) C(6) H(8) 119.2 no
C(5) C(6) H(8) 119.7 no
C(7) C(8) H(9) 119.3 no
C(9) C(8) H(9) 119.1 no
C(8) C(9) H(10) 120.3 no
C(10) C(9) H(10) 120.1 no
C(9) C(10) H(11) 120.1 no
C(11) C(10) H(11) 120.1 no
C(10) C(11) H(12) 119.3 no
C(12) C(11) H(12) 119.3 no
Si(1) C(13) H(13) 109.4 no
Si(1) C(13) H(14) 109.5 no
Si(1) C(13) H(15) 109.5 no
H(13) C(13) H(14) 109.5 no
H(13) C(13) H(15) 109.5 no
H(14) C(13) H(15) 109.5 no
Si(1) C(14) H(16) 109.4 no
Si(1) C(14) H(17) 109.6 no
Si(1) C(14) H(18) 109.4 no
H(16) C(14) H(17) 109.5 no
H(16) C(14) H(18) 109.5 no
H(17) C(14) H(18) 109.5 no
Si(2) C(15) H(19) 109.5 no
Si(2) C(15) H(20) 109.4 no
Si(2) C(15) H(21) 109.5 no
H(19) C(15) H(20) 109.5 no
H(19) C(15) H(21) 109.5 no
H(20) C(15) H(21) 109.5 no
Si(2) C(16) H(22) 110.0 no
Si(2) C(16) H(23) 109.8 no
Si(2) C(16) H(24) 108.6 no
H(22) C(16) H(23) 109.5 no
H(22) C(16) H(24) 109.5 no
H(23) C(16) H(24) 109.5 no

loop_
_geom_bond_atom_site_label_1
_geom_bond_atom_site_label_2
_geom_bond_distance
_geom_bond_publ_flag
Fe(1) Si(1) 2.2852(5) yes
Fe(1) Si(2) 2.2937(5) yes
Fe(1) C(1) 2.080(2) yes
Fe(1) C(2) 2.096(2) yes
Fe(1) C(3) 2.095(2) yes
Fe(1) C(4) 2.071(2) yes
Fe(1) C(5) 2.077(2) yes
Fe(1) C(6) 2.091(2) yes
Si(1) C(7) 1.8893(18) yes
Si(1) C(13) 1.888(2) yes
Si(1) C(14) 1.886(2) yes
Si(2) C(12) 1.8956(18) yes
Si(2) C(15) 1.889(2) yes
Si(2) C(16) 1.887(2) yes
C(1) C(2) 1.369(3) yes
C(1) C(6) 1.387(3) yes
C(2) C(3) 1.362(3) yes
C(3) C(4) 1.386(3) yes
C(4) C(5) 1.416(4) yes
C(5) C(6) 1.413(4) yes
C(7) C(8) 1.399(2) yes
C(7) C(12) 1.415(2) yes
C(8) C(9) 1.386(2) yes
C(9) C(10) 1.390(3) yes
C(10) C(11) 1.384(3) yes
C(11) C(12) 1.403(2) yes
Fe(1) H(1) 1.48(2) no
Fe(1) H(2) 1.48(2) no
C(1) H(3) 0.950 no
C(2) H(4) 0.950 no
C(3) H(5) 0.950 no
C(4) H(6) 0.950 no
C(5) H(7) 0.950 no
C(6) H(8) 0.950 no
C(8) H(9) 0.950 no
C(9) H(10) 0.950 no
C(10) H(11) 0.950 no
C(11) H(12) 0.950 no
C(13) H(13) 0.950 no
C(13) H(14) 0.950 no
C(13) H(15) 0.950 no
C(14) H(16) 0.950 no
C(14) H(17) 0.950 no
C(14) H(18) 0.950 no
C(15) H(19) 0.950 no
C(15) H(20) 0.950 no
C(15) H(21) 0.950 no
C(16) H(22) 0.950 no
C(16) H(23) 0.950 no
C(16) H(24) 0.950 no

loop_
_geom_contact_atom_site_label_1
_geom_contact_atom_site_label_2
_geom_contact_distance
_geom_contact_site_symmetry_2
C(2) C(10) 3.560(3) 3_656
C(10) C(2) 3.560(3) 3_646
C(1) H(5) 3.183 2_557
C(1) H(6) 3.457 2_557
C(1) H(23) 3.543 1_655
C(2) H(5) 3.300 2_557
C(2) H(6) 3.298 2_557
C(2) H(11) 3.403 3_656
C(2) H(18) 3.469 2_557
C(3) H(5) 3.209 2_557
C(3) H(18) 3.420 2_557
C(4) H(5) 3.008 2_557
C(4) H(23) 3.009 2_557
C(5) H(5) 2.843 2_557
C(6) H(5) 2.936 2_557
C(6) H(18) 3.593 1_655
C(7) H(8) 2.827 1_455
C(7) H(22) 3.282 3_646
C(8) H(8) 2.727 1_455
C(8) H(13) 3.554 2_447
C(8) H(14) 3.442 2_447
C(8) H(19) 3.090 3_646
C(8) H(22) 3.475 3_646
C(9) H(3) 3.294 3_646
C(9) H(4) 3.275 3_646
C(9) H(8) 2.816 1_455
C(9) H(15) 3.333 1_455
C(9) H(19) 3.123 3_646
C(9) H(24) 3.276 3_546
C(10) H(3) 3.457 1_455
C(10) H(3) 3.540 3_646
C(10) H(4) 2.866 3_646
C(10) H(8) 2.985 1_455
C(10) H(16) 3.491 4_554
C(10) H(20) 3.438 1_455
C(10) H(24) 3.591 3_546
C(11) H(3) 3.100 1_455
C(11) H(4) 3.238 3_646
C(11) H(8) 3.086 1_455
C(11) H(16) 3.288 4_554
C(11) H(18) 3.589 4_554
C(12) H(3) 3.520 1_455
C(12) H(8) 3.022 1_455
C(12) H(22) 3.376 3_646
C(13) H(9) 3.043 2_547
C(13) H(10) 3.487 1_655
C(13) H(17) 3.037 2_547
C(13) H(24) 3.531 3_646
C(14) H(12) 2.962 4_555
C(15) H(7) 3.312 4_654
C(15) H(9) 3.552 3_656
C(15) H(11) 3.479 1_655
C(16) H(3) 3.583 1_455
C(16) H(10) 3.355 3_556
C(16) H(11) 3.491 3_556
C(16) H(15) 3.237 3_656
C(16) H(20) 3.594 3_656
H(3) C(9) 3.294 3_656
H(3) C(10) 3.457 1_655
H(3) C(10) 3.540 3_656
H(3) C(11) 3.100 1_655
H(3) C(12) 3.520 1_655
H(3) C(16) 3.583 1_655
H(3) H(10) 2.918 3_656
H(3) H(11) 3.382 3_656
H(3) H(12) 3.111 1_655
H(3) H(23) 3.260 1_655
H(3) H(24) 3.133 1_655
H(4) C(9) 3.275 3_656
H(4) C(10) 2.866 3_656
H(4) C(11) 3.238 3_656
H(4) H(6) 3.553 2_557
H(4) H(10) 3.552 3_656
H(4) H(11) 2.912 3_656
H(4) H(12) 3.483 3_656
H(4) H(18) 3.266 2_557
H(5) C(1) 3.183 2_457
H(5) C(2) 3.300 2_457
H(5) C(3) 3.209 2_457
H(5) C(4) 3.008 2_457
H(5) C(5) 2.843 2_457
H(5) C(6) 2.936 2_457
H(5) H(7) 3.415 2_457
H(5) H(8) 3.552 2_457
H(5) H(18) 3.178 2_557
H(6) C(1) 3.457 2_457
H(6) C(2) 3.298 2_457
H(6) H(4) 3.553 2_457
H(6) H(11) 2.906 4_555
H(6) H(20) 3.416 4_655
H(6) H(23) 2.706 2_557
H(7) C(15) 3.312 4_655
H(7) H(5) 3.415 2_557
H(7) H(18) 3.531 1_655
H(7) H(19) 3.564 4_655
H(7) H(20) 3.059 4_655
H(7) H(21) 2.829 4_655
H(8) C(7) 2.827 1_655
H(8) C(8) 2.727 1_655
H(8) C(9) 2.816 1_655
H(8) C(10) 2.985 1_655
H(8) C(11) 3.086 1_655
H(8) C(12) 3.022 1_655
H(8) H(5) 3.552 2_557
H(8) H(9) 3.210 1_655
H(8) H(10) 3.335 1_655
H(8) H(11) 3.562 1_655
H(8) H(18) 3.381 1_655
H(9) C(13) 3.043 2_447
H(9) C(15) 3.552 3_646
H(9) H(8) 3.210 1_455
H(9) H(13) 2.607 2_447
H(9) H(14) 2.620 2_447
H(9) H(19) 2.902 3_646
H(9) H(21) 3.327 3_646
H(10) C(13) 3.487 1_455
H(10) C(16) 3.355 3_546
H(10) H(3) 2.918 3_646
H(10) H(4) 3.552 3_646
H(10) H(8) 3.335 1_455
H(10) H(12) 3.436 3_546
H(10) H(13) 3.426 1_455
H(10) H(15) 2.719 1_455
H(10) H(17) 3.551 2_447
H(10) H(19) 2.971 3_646
H(10) H(23) 3.525 3_546
H(10) H(24) 2.488 3_546
H(11) C(2) 3.403 3_646
H(11) C(15) 3.479 1_455
H(11) C(16) 3.491 3_546
H(11) H(3) 3.382 3_646
H(11) H(4) 2.912 3_646
H(11) H(6) 2.906 4_554
H(11) H(8) 3.562 1_455
H(11) H(16) 2.981 4_554
H(11) H(18) 3.559 4_554
H(11) H(19) 3.394 1_455
H(11) H(20) 2.736 1_455
H(11) H(23) 3.127 3_546
H(11) H(24) 3.135 3_546
H(12) C(14) 2.962 4_554
H(12) H(3) 3.111 1_455
H(12) H(4) 3.483 3_646
H(12) H(10) 3.436 3_556
H(12) H(16) 2.548 4_554
H(12) H(17) 2.915 4_554
H(12) H(18) 2.932 4_554
H(13) C(8) 3.554 2_547
H(13) H(9) 2.607 2_547
H(13) H(10) 3.426 1_655
H(13) H(14) 2.935 2_547
H(13) H(17) 2.906 2_547
H(14) C(8) 3.442 2_547
H(14) H(9) 2.620 2_547
H(14) H(13) 2.935 2_447
H(14) H(17) 2.782 2_547
H(14) H(21) 3.139 3_646
H(15) C(9) 3.333 1_655
H(15) C(16) 3.237 3_646
H(15) H(10) 2.719 1_655
H(15) H(17) 2.906 2_547
H(15) H(21) 3.225 3_646
H(15) H(22) 3.032 3_646
H(15) H(24) 2.604 3_646
H(16) C(10) 3.491 4_555
H(16) C(11) 3.288 4_555
H(16) H(11) 2.981 4_555
H(16) H(12) 2.548 4_555
H(16) H(19) 3.270 4_655
H(16) H(20) 3.471 4_655
H(17) C(13) 3.037 2_447
H(17) H(10) 3.551 2_547
H(17) H(12) 2.915 4_555
H(17) H(13) 2.906 2_447
H(17) H(14) 2.782 2_447
H(17) H(15) 2.906 2_447
H(17) H(21) 3.448 4_555
H(18) C(2) 3.469 2_457
H(18) C(3) 3.420 2_457
H(18) C(6) 3.593 1_455
H(18) C(11) 3.589 4_555
H(18) H(4) 3.266 2_457
H(18) H(5) 3.178 2_457
H(18) H(7) 3.531 1_455
H(18) H(8) 3.381 1_455
H(18) H(11) 3.559 4_555
H(18) H(12) 2.932 4_555
H(19) C(8) 3.090 3_656
H(19) C(9) 3.123 3_656
H(19) H(7) 3.564 4_654
H(19) H(9) 2.902 3_656
H(19) H(10) 2.971 3_656
H(19) H(11) 3.394 1_655
H(19) H(16) 3.270 4_654
H(20) C(10) 3.438 1_655
H(20) C(16) 3.594 3_646
H(20) H(6) 3.416 4_654
H(20) H(7) 3.059 4_654
H(20) H(11) 2.736 1_655
H(20) H(16) 3.471 4_654
H(20) H(22) 3.113 3_646
H(20) H(23) 3.357 3_646
H(21) H(7) 2.829 4_654
H(21) H(9) 3.327 3_656
H(21) H(14) 3.139 3_656
H(21) H(15) 3.225 3_656
H(21) H(17) 3.448 4_554
H(22) C(7) 3.282 3_656
H(22) C(8) 3.475 3_656
H(22) C(12) 3.376 3_656
H(22) H(15) 3.032 3_656
H(22) H(20) 3.113 3_656
H(23) C(1) 3.543 1_455
H(23) C(4) 3.009 2_457
H(23) H(3) 3.260 1_455
H(23) H(6) 2.706 2_457
H(23) H(10) 3.525 3_556
H(23) H(11) 3.127 3_556
H(23) H(20) 3.357 3_656
H(24) C(9) 3.276 3_556
H(24) C(10) 3.591 3_556
H(24) C(13) 3.531 3_656
H(24) H(3) 3.133 1_455
H(24) H(10) 2.488 3_556
H(24) H(11) 3.135 3_556
H(24) H(15) 2.604 3_656

loop_
_geom_torsion_atom_site_label_1
_geom_torsion_atom_site_label_2
_geom_torsion_atom_site_label_3
_geom_torsion_atom_site_label_4
_geom_torsion
Si(1) Fe(1) Si(2) C(12) 4.56(6)
Si(1) Fe(1) Si(2) C(15) -113.22(7)
Si(1) Fe(1) Si(2) C(16) 124.39(8)
Si(2) Fe(1) Si(1) C(7) -3.29(6)
Si(2) Fe(1) Si(1) C(13) 115.99(8)
Si(2) Fe(1) Si(1) C(14) -123.30(8)
Si(1) Fe(1) C(1) C(2) -168.45(13)
Si(1) Fe(1) C(1) C(6) -35.2(2)
C(1) Fe(1) Si(1) C(7) -114.77(15)
C(1) Fe(1) Si(1) C(13) 4.51(16)
C(1) Fe(1) Si(1) C(14) 125.22(16)
Si(1) Fe(1) C(2) C(1) 144.4(3)
Si(1) Fe(1) C(2) C(3) 9.9(5)
C(2) Fe(1) Si(1) C(7) 110.4(4)
C(2) Fe(1) Si(1) C(13) -130.3(4)
C(2) Fe(1) Si(1) C(14) -9.6(4)
Si(1) Fe(1) C(3) C(2) -177.68(11)
Si(1) Fe(1) C(3) C(4) 47.31(16)
C(3) Fe(1) Si(1) C(7) 118.63(10)
C(3) Fe(1) Si(1) C(13) -122.08(11)
C(3) Fe(1) Si(1) C(14) -1.37(12)
Si(1) Fe(1) C(4) C(3) -146.14(12)
Si(1) Fe(1) C(4) C(5) 82.12(15)
C(4) Fe(1) Si(1) C(7) 146.76(9)
C(4) Fe(1) Si(1) C(13) -93.96(11)
C(4) Fe(1) Si(1) C(14) 26.75(11)
Si(1) Fe(1) C(5) C(4) -103.66(15)
Si(1) Fe(1) C(5) C(6) 123.82(14)
C(5) Fe(1) Si(1) C(7) -173.64(9)
C(5) Fe(1) Si(1) C(13) -54.36(11)
C(5) Fe(1) Si(1) C(14) 66.35(11)
Si(1) Fe(1) C(6) C(1) 161.25(13)
Si(1) Fe(1) C(6) C(5) -65.28(15)
C(6) Fe(1) Si(1) C(7) -138.14(10)
C(6) Fe(1) Si(1) C(13) -18.85(12)
C(6) Fe(1) Si(1) C(14) 101.85(12)
Si(2) Fe(1) C(1) C(2) 83.28(15)
Si(2) Fe(1) C(1) C(6) -143.48(15)
C(1) Fe(1) Si(2) C(12) 155.69(10)
C(1) Fe(1) Si(2) C(15) 37.91(11)
C(1) Fe(1) Si(2) C(16) -84.49(11)
Si(2) Fe(1) C(2) C(1) -102.39(15)
Si(2) Fe(1) C(2) C(3) 123.16(13)
C(2) Fe(1) Si(2) C(12) -166.20(9)
C(2) Fe(1) Si(2) C(15) 76.02(10)
C(2) Fe(1) Si(2) C(16) -46.37(10)
Si(2) Fe(1) C(3) C(2) -65.67(14)
Si(2) Fe(1) C(3) C(4) 159.32(12)
C(3) Fe(1) Si(2) C(12) -131.98(9)
C(3) Fe(1) Si(2) C(15) 110.24(10)
C(3) Fe(1) Si(2) C(16) -12.16(11)
Si(2) Fe(1) C(4) C(3) -38.0(2)
Si(2) Fe(1) C(4) C(5) -169.73(12)
C(4) Fe(1) Si(2) C(12) -107.03(16)
C(4) Fe(1) Si(2) C(15) 135.19(16)
C(4) Fe(1) Si(2) C(16) 12.79(17)
Si(2) Fe(1) C(5) C(4) 148.0(3)
Si(2) Fe(1) C(5) C(6) 15.5(5)
C(5) Fe(1) Si(2) C(12) 113.3(4)
C(5) Fe(1) Si(2) C(15) -4.4(4)
C(5) Fe(1) Si(2) C(16) -126.8(4)
Si(2) Fe(1) C(6) C(1) 50.09(19)
Si(2) Fe(1) C(6) C(5) -176.45(11)
C(6) Fe(1) Si(2) C(12) 126.27(11)
C(6) Fe(1) Si(2) C(15) 8.49(12)
C(6) Fe(1) Si(2) C(16) -113.91(12)
C(1) Fe(1) C(2) C(3) -134.4(2)
C(2) Fe(1) C(1) C(6) 133.2(2)
C(1) Fe(1) C(3) C(2) 28.19(15)
C(1) Fe(1) C(3) C(4) -106.82(16)
C(3) Fe(1) C(1) C(2) -27.97(16)
C(3) Fe(1) C(1) C(6) 105.27(18)
C(1) Fe(1) C(4) C(3) 64.25(15)
C(1) Fe(1) C(4) C(5) -67.50(16)
C(4) Fe(1) C(1) C(2) -65.12(17)
C(4) Fe(1) C(1) C(6) 68.12(17)
C(1) Fe(1) C(5) C(4) 103.74(17)
C(1) Fe(1) C(5) C(6) -28.78(15)
C(5) Fe(1) C(1) C(2) -103.95(17)
C(5) Fe(1) C(1) C(6) 29.29(16)
C(1) Fe(1) C(6) C(5) 133.5(2)
C(6) Fe(1) C(1) C(2) -133.2(2)
C(2) Fe(1) C(3) C(4) -135.0(2)
C(3) Fe(1) C(2) C(1) 134.4(2)
C(2) Fe(1) C(4) C(3) 27.54(14)
C(2) Fe(1) C(4) C(5) -104.21(17)
C(4) Fe(1) C(2) C(1) 106.29(17)
C(4) Fe(1) C(2) C(3) -28.16(15)
C(2) Fe(1) C(5) C(4) 66.51(16)
C(2) Fe(1) C(5) C(6) -66.00(16)
C(5) Fe(1) C(2) C(1) 67.51(16)
C(5) Fe(1) C(2) C(3) -66.93(15)
C(2) Fe(1) C(6) C(1) -28.73(16)
C(2) Fe(1) C(6) C(5) 104.74(17)
C(6) Fe(1) C(2) C(1) 29.15(16)
C(6) Fe(1) C(2) C(3) -105.30(17)
C(3) Fe(1) C(4) C(5) -131.7(2)
C(4) Fe(1) C(3) C(2) 135.0(2)
C(3) Fe(1) C(5) C(4) 29.72(15)
C(3) Fe(1) C(5) C(6) -102.80(16)
C(5) Fe(1) C(3) C(2) 104.54(16)
C(5) Fe(1) C(3) C(4) -30.47(15)
C(3) Fe(1) C(6) C(1) -65.41(17)
C(3) Fe(1) C(6) C(5) 68.06(16)
C(6) Fe(1) C(3) C(2) 65.76(16)
C(6) Fe(1) C(3) C(4) -69.25(16)
C(4) Fe(1) C(5) C(6) -132.5(2)
C(5) Fe(1) C(4) C(3) 131.7(2)
C(4) Fe(1) C(6) C(1) -103.58(18)
C(4) Fe(1) C(6) C(5) 29.89(15)
C(6) Fe(1) C(4) C(3) 102.07(16)
C(6) Fe(1) C(4) C(5) -29.67(16)
C(5) Fe(1) C(6) C(1) -133.5(2)
C(6) Fe(1) C(5) C(4) 132.5(2)
Fe(1) Si(1) C(7) C(8) -177.88(14)
Fe(1) Si(1) C(7) C(12) 0.79(15)
C(13) Si(1) C(7) C(8) 57.90(17)
C(13) Si(1) C(7) C(12) -123.43(14)
C(14) Si(1) C(7) C(8) -54.28(18)
C(14) Si(1) C(7) C(12) 124.39(15)
Fe(1) Si(2) C(12) C(7) -5.58(15)
Fe(1) Si(2) C(12) C(11) 175.20(14)
C(15) Si(2) C(12) C(7) 118.69(14)
C(15) Si(2) C(12) C(11) -60.53(18)
C(16) Si(2) C(12) C(7) -128.96(14)
C(16) Si(2) C(12) C(11) 51.82(18)
Fe(1) C(1) C(2) C(3) 51.8(2)
Fe(1) C(1) C(6) C(5) -51.3(2)
C(2) C(1) C(6) Fe(1) 53.5(2)
C(2) C(1) C(6) C(5) 2.2(3)
C(6) C(1) C(2) Fe(1) -53.3(2)
C(6) C(1) C(2) C(3) -1.4(3)
Fe(1) C(2) C(3) C(4) 50.6(2)
C(1) C(2) C(3) Fe(1) -51.5(2)
C(1) C(2) C(3) C(4) -0.9(3)
Fe(1) C(3) C(4) C(5) 53.6(2)
C(2) C(3) C(4) Fe(1) -51.2(2)
C(2) C(3) C(4) C(5) 2.3(3)
Fe(1) C(4) C(5) C(6) 52.7(2)
C(3) C(4) C(5) Fe(1) -54.2(2)
C(3) C(4) C(5) C(6) -1.5(3)
Fe(1) C(5) C(6) C(1) 51.5(2)
C(4) C(5) C(6) Fe(1) -52.2(2)
C(4) C(5) C(6) C(1) -0.8(3)
Si(1) C(7) C(8) C(9) 177.09(16)
Si(1) C(7) C(12) Si(2) 3.20(19)
Si(1) C(7) C(12) C(11) -177.55(14)
C(8) C(7) C(12) Si(2) -178.08(14)
C(8) C(7) C(12) C(11) 1.2(2)
C(12) C(7) C(8) C(9) -1.6(2)
C(7) C(8) C(9) C(10) 0.4(3)
C(8) C(9) C(10) C(11) 1.1(3)
C(9) C(10) C(11) C(12) -1.5(3)
C(10) C(11) C(12) Si(2) 179.56(16)
C(10) C(11) C(12) C(7) 0.3(2)
